data_7030036
loop_
_publ_author_name
'Whitehorne, Todd J. J.'
'Vabre, Boris'
'Schaper, Frank'

_publ_section_title
;
 Lactide polymerization catalyzed by Mg and Zn diketiminate complexes with
 flexible ligand frameworks.
;
_journal_issue 17
_journal_name_full 'Dalton transactions (Cambridge, England : 2003)'
_journal_page_first 6339
_journal_page_last 6352
_journal_paper_doi 10.1039/c3dt53278j
_journal_volume 43
_journal_year 2014
_chemical_compound_source 'Synthesized by the authors. See text'
_chemical_formula_moiety 'C31 H51 Mg N3 Si2'
_chemical_formula_sum 'C15.5 H25.5 Mg0.5 N1.5 Si'
_chemical_formula_weight 273.12
_chemical_name_systematic
;
 ?
;
_space_group_crystal_system orthorhombic
_space_group_IT_number 62
_space_group_name_Hall '-P 2ac 2n'
_space_group_name_H-M_alt 'P n m a'
_symmetry_space_group_name_Hall '-P 2ac 2n'
_symmetry_space_group_name_H-M 'P n m a'
_atom_sites_solution_hydrogens geom
_atom_sites_solution_primary direct
_atom_sites_solution_secondary difmap
_audit_creation_method SHELXL-2013
_cell_angle_alpha 90
_cell_angle_beta 90
_cell_angle_gamma 90
_cell_formula_units_Z 8
_cell_length_a 17.4882(2)
_cell_length_b 18.0767(2)
_cell_length_c 10.3297(1)
_cell_measurement_reflns_used 9747
_cell_measurement_temperature 100
_cell_measurement_theta_max 71.73
_cell_measurement_theta_min 4.89
_cell_volume 3265.52(6)
_computing_cell_refinement 'SAINT V8.30C(Bruker AXS, )'
_computing_data_collection 'APEX2  (Bruker AXS, 0)'
_computing_data_reduction 'SAINT V8.30C(Bruker AXS, )'
_computing_molecular_graphics 'SHELXTL  (Bruker AXS, 2003)'
_computing_publication_material 'UdMX (Maris, 2004)'
_computing_structure_refinement 'SHELXL97 (Sheldrick, 2008)'
_computing_structure_solution 'SHELXS97 (Sheldrick, 2008)'
_diffrn_ambient_temperature 100
_diffrn_detector_area_resol_mean 8.3
_diffrn_measured_fraction_theta_full 0.983
_diffrn_measured_fraction_theta_max 0.977
_diffrn_measurement_device_type 'Bruker APEX II'
_diffrn_measurement_method \w
_diffrn_radiation_type CuK\a
_diffrn_radiation_wavelength 1.54178
_diffrn_reflns_av_R_equivalents 0.025
_diffrn_reflns_av_unetI/netI 0.0105
_diffrn_reflns_Laue_measured_fraction_full 0.983
_diffrn_reflns_Laue_measured_fraction_max 0.977
_diffrn_reflns_limit_h_max 20
_diffrn_reflns_limit_h_min -16
_diffrn_reflns_limit_k_max 22
_diffrn_reflns_limit_k_min -22
_diffrn_reflns_limit_l_max 12
_diffrn_reflns_limit_l_min -12
_diffrn_reflns_number 45504
_diffrn_reflns_point_group_measured_fraction_full 0.983
_diffrn_reflns_point_group_measured_fraction_max 0.977
_diffrn_reflns_theta_full 67.679
_diffrn_reflns_theta_max 71.802
_diffrn_reflns_theta_min 4.893
_diffrn_source 'Incoatec I\muS Microsource '
_exptl_absorpt_coefficient_mu 1.334
_exptl_absorpt_correction_T_max 0.7535
_exptl_absorpt_correction_T_min 0.6832
_exptl_absorpt_correction_type multi-scan
_exptl_absorpt_process_details 'Sadabs (Sheldrick, 2012)'
_exptl_crystal_colour Colorless
_exptl_crystal_density_diffrn 1.111
_exptl_crystal_description block
_exptl_crystal_F_000 1192
_exptl_crystal_size_max 0.14
_exptl_crystal_size_mid 0.11
_exptl_crystal_size_min 0.07
_refine_ls_extinction_method none
_refine_ls_goodness_of_fit_ref 1.055
_refine_ls_hydrogen_treatment constr
_refine_ls_matrix_type full
_refine_ls_number_parameters 186
_refine_ls_number_reflns 3233
_refine_ls_number_restraints 0
_refine_ls_restrained_S_all 1.055
_refine_ls_R_factor_all 0.0346
_refine_ls_R_factor_gt 0.0338
_refine_ls_shift/su_max 0.001
_refine_ls_shift/su_mean 0.000
_refine_ls_structure_factor_coef Fsqd
_refine_ls_weighting_details
;
 w=1/[\s^2^(Fo^2^)+(0.0595P)^2^+1.2831P]
 where P=(Fo^2^+2Fc^2^)/3
;
_refine_ls_weighting_scheme calc
_refine_ls_wR_factor_gt 0.0952
_refine_ls_wR_factor_ref 0.0959
_reflns_Friedel_coverage 0.000
_reflns_number_gt 3122
_reflns_number_total 3233
_cod_data_source_file c3dt53278j2.cif
_cod_data_source_block TODD39
_cod_original_sg_symbol_H-M Pnma
_cod_original_formula_sum 'C15.50 H25.50 Mg0.50 N1.50 Si'
_cod_database_code 7030036
_shelx_space_group_comment
;
The symmetry employed for this shelxl refinement is uniquely defined
by the following loop, which should always be used as a source of
symmetry information in preference to the above space-group names.
They are only intended as comments.
;

loop_
_space_group_symop_operation_xyz
'x, y, z'
'x+1/2, -y+1/2, -z+1/2'
'-x, y+1/2, -z'
'-x+1/2, -y, z+1/2'
'-x, -y, -z'
'-x-1/2, y-1/2, z-1/2'
'x, -y-1/2, z'
'x-1/2, y, -z-1/2'

loop_
_atom_site_label
_atom_site_type_symbol
_atom_site_fract_x
_atom_site_fract_y
_atom_site_fract_z
_atom_site_U_iso_or_equiv
_atom_site_adp_type
_atom_site_occupancy
_atom_site_site_symmetry_order
_atom_site_calc_flag
_atom_site_refinement_flags_posn
_atom_site_refinement_flags_adp
_atom_site_refinement_flags_occupancy
Mg1 Mg -0.01059(3) 0.7500 0.29984(5) 0.01559(14) Uani 1 2 d S T P
N1 N -0.04445(6) 0.83322(5) 0.41962(9) 0.0164(2) Uani 1 1 d . . .
N2 N 0.00112(8) 0.7500 0.10967(13) 0.0172(3) Uani 1 2 d S T P
Si1 Si -0.08128(3) 0.7500 0.02185(4) 0.01738(13) Uani 1 2 d S T P
Si2 Si 0.09279(3) 0.7500 0.05400(4) 0.01796(13) Uani 1 2 d S T P
C1 C -0.14914(8) 0.88369(7) 0.55488(12) 0.0234(3) Uani 1 1 d . . .
H1A H -0.1196 0.9010 0.6271 0.035 Uiso 1 1 calc R U .
H1B H -0.1980 0.8666 0.5849 0.035 Uiso 1 1 calc R U .
H1C H -0.1564 0.9234 0.4944 0.035 Uiso 1 1 calc R U .
C2 C -0.10729(7) 0.82063(6) 0.48904(11) 0.0169(2) Uani 1 1 d . . .
C3 C -0.13880(10) 0.7500 0.51116(16) 0.0185(3) Uani 1 2 d S T P
H3 H -0.1879 0.7500 0.5457 0.022 Uiso 1 2 calc R U P
C16 C -0.01529(7) 0.91013(6) 0.42155(13) 0.0214(3) Uani 1 1 d . . .
H16A H -0.0208 0.9297 0.5084 0.026 Uiso 1 1 calc R U .
H16B H -0.0466 0.9401 0.3644 0.026 Uiso 1 1 calc R U .
C17 C 0.06717(7) 0.91747(6) 0.38092(11) 0.0179(2) Uani 1 1 d . . .
C18 C 0.12547(7) 0.89822(6) 0.46869(11) 0.0195(3) Uani 1 1 d . . .
C19 C 0.20129(7) 0.91279(7) 0.43739(12) 0.0214(3) Uani 1 1 d . . .
H19 H 0.2395 0.8998 0.4957 0.026 Uiso 1 1 calc R U .
C20 C 0.22149(7) 0.94633(6) 0.32087(12) 0.0217(3) Uani 1 1 d . . .
C21 C 0.16367(7) 0.96311(6) 0.23382(11) 0.0208(3) Uani 1 1 d . . .
H21 H 0.1764 0.9842 0.1546 0.025 Uiso 1 1 calc R U .
C22 C 0.08697(7) 0.94933(6) 0.26149(12) 0.0190(3) Uani 1 1 d . . .
C23 C 0.02665(8) 0.97056(7) 0.16369(13) 0.0277(3) Uani 1 1 d . . .
H23A H -0.0041 1.0099 0.1980 0.041 Uiso 1 1 calc R U .
H23B H -0.0052 0.9285 0.1457 0.041 Uiso 1 1 calc R U .
H23C H 0.0509 0.9867 0.0852 0.041 Uiso 1 1 calc R U .
C24 C 0.10674(9) 0.86455(8) 0.59859(12) 0.0287(3) Uani 1 1 d . . .
H24A H 0.1530 0.8482 0.6396 0.043 Uiso 1 1 calc R U .
H24B H 0.0731 0.8232 0.5867 0.043 Uiso 1 1 calc R U .
H24C H 0.0822 0.9009 0.6522 0.043 Uiso 1 1 calc R U .
C25 C 0.30369(8) 0.96511(8) 0.29170(15) 0.0332(3) Uani 1 1 d . . .
H25A H 0.3254 0.9913 0.3637 0.050 Uiso 1 1 calc R U .
H25B H 0.3060 0.9956 0.2157 0.050 Uiso 1 1 calc R U .
H25C H 0.3320 0.9204 0.2771 0.050 Uiso 1 1 calc R U .
C30 C -0.16348(11) 0.7500 0.13786(18) 0.0245(4) Uani 1 2 d S T P
H30A H -0.2103 0.7425 0.0912 0.037 Uiso 0.5 1 calc R U P
H30B H -0.1655 0.7966 0.1822 0.037 Uiso 0.5 1 calc R U P
H30C H -0.1568 0.7109 0.1997 0.037 Uiso 0.5 1 calc R U P
C32 C -0.09346(8) 0.66754(8) -0.08710(15) 0.0322(3) Uani 1 1 d . . .
H32A H -0.0541 0.6677 -0.1519 0.048 Uiso 1 1 calc R U .
H32B H -0.1426 0.6697 -0.1282 0.048 Uiso 1 1 calc R U .
H32C H -0.0898 0.6230 -0.0368 0.048 Uiso 1 1 calc R U .
C40 C 0.15807(11) 0.7500 0.19759(17) 0.0235(4) Uani 1 2 d S T P
H40A H 0.1564 0.7976 0.2389 0.035 Uiso 0.5 1 calc R U P
H40B H 0.2094 0.7398 0.1698 0.035 Uiso 0.5 1 calc R U P
H40C H 0.1419 0.7126 0.2577 0.035 Uiso 0.5 1 calc R U P
C41 C 0.11761(8) 0.83231(8) -0.04895(13) 0.0297(3) Uani 1 1 d . . .
H41A H 0.0822 0.8358 -0.1197 0.045 Uiso 1 1 calc R U .
H41B H 0.1685 0.8267 -0.0822 0.045 Uiso 1 1 calc R U .
H41C H 0.1148 0.8765 0.0025 0.045 Uiso 1 1 calc R U .

loop_
_atom_site_aniso_label
_atom_site_aniso_U_11
_atom_site_aniso_U_22
_atom_site_aniso_U_33
_atom_site_aniso_U_23
_atom_site_aniso_U_13
_atom_site_aniso_U_12
Mg1 0.0209(3) 0.0125(3) 0.0133(3) 0.000 0.0018(2) 0.000
N1 0.0204(5) 0.0118(4) 0.0170(5) -0.0009(3) 0.0007(4) -0.0008(4)
N2 0.0208(8) 0.0177(7) 0.0132(6) 0.000 0.0007(5) 0.000
Si1 0.0203(3) 0.0167(2) 0.0152(2) 0.000 -0.00105(16) 0.000
Si2 0.0192(3) 0.0207(2) 0.0139(2) 0.000 0.00080(16) 0.000
C1 0.0252(7) 0.0163(6) 0.0285(6) -0.0016(5) 0.0082(5) 0.0014(5)
C2 0.0201(6) 0.0149(5) 0.0159(5) -0.0005(4) -0.0010(4) 0.0022(4)
C3 0.0176(8) 0.0177(8) 0.0202(8) 0.000 0.0042(6) 0.000
C16 0.0225(6) 0.0128(5) 0.0289(6) -0.0015(5) 0.0036(5) -0.0005(4)
C17 0.0229(6) 0.0098(5) 0.0211(6) -0.0027(4) 0.0012(4) -0.0008(4)
C18 0.0282(7) 0.0123(5) 0.0180(5) -0.0022(4) 0.0000(5) -0.0013(4)
C19 0.0239(7) 0.0162(6) 0.0239(6) -0.0035(5) -0.0053(5) 0.0015(4)
C20 0.0220(6) 0.0148(5) 0.0282(6) -0.0049(5) 0.0032(5) -0.0007(4)
C21 0.0287(7) 0.0146(5) 0.0192(6) 0.0000(4) 0.0038(5) -0.0021(4)
C22 0.0250(7) 0.0108(5) 0.0213(6) -0.0010(4) -0.0010(5) -0.0004(4)
C23 0.0318(7) 0.0229(6) 0.0284(6) 0.0057(5) -0.0064(5) -0.0010(5)
C24 0.0399(8) 0.0272(7) 0.0191(6) 0.0026(5) -0.0010(5) -0.0053(6)
C25 0.0251(8) 0.0300(7) 0.0443(8) -0.0003(6) 0.0058(6) -0.0031(5)
C30 0.0220(9) 0.0254(9) 0.0262(9) 0.000 0.0017(7) 0.000
C32 0.0316(8) 0.0330(7) 0.0319(7) -0.0137(6) -0.0073(6) 0.0020(6)
C40 0.0257(10) 0.0225(9) 0.0222(8) 0.000 -0.0043(7) 0.000
C41 0.0287(7) 0.0360(7) 0.0243(6) 0.0091(5) 0.0039(5) -0.0040(6)

loop_
_atom_type_symbol
_atom_type_description
_atom_type_scat_dispersion_real
_atom_type_scat_dispersion_imag
_atom_type_scat_source
C C 0.0181 0.0091 'International Tables Vol C Tables 4.2.6.8 and 6.1.1.4'
H H 0.0000 0.0000 'International Tables Vol C Tables 4.2.6.8 and 6.1.1.4'
N N 0.0311 0.0180 'International Tables Vol C Tables 4.2.6.8 and 6.1.1.4'
Mg Mg 0.1719 0.1771 'International Tables Vol C Tables 4.2.6.8 and 6.1.1.4'
Si Si 0.2541 0.3302 'International Tables Vol C Tables 4.2.6.8 and 6.1.1.4'

loop_
_geom_angle_atom_site_label_1
_geom_angle_atom_site_label_2
_geom_angle_atom_site_label_3
_geom_angle_site_symmetry_1
_geom_angle_site_symmetry_3
_geom_angle
_geom_angle_publ_flag
N2 MG1 N1 . . 129.39(3) y
N2 MG1 N1 . 7_575 129.39(3) y
N1 MG1 N1 . 7_575 95.28(6) y
N2 MG1 SI2 . . 29.50(4) y
N1 MG1 SI2 . . 131.59(3) y
N1 MG1 SI2 7_575 . 131.59(3) y
N2 MG1 SI1 . . 29.24(4) y
N1 MG1 SI1 . . 116.31(3) y
N1 MG1 SI1 7_575 . 116.31(3) y
SI2 MG1 SI1 . . 58.743(15) y
C2 N1 C16 . . 115.93(9) y
C2 N1 MG1 . . 116.16(8) y
C16 N1 MG1 . . 126.99(8) y
SI1 N2 SI2 . . 128.08(8) y
SI1 N2 MG1 . . 116.24(8) y
SI2 N2 MG1 . . 115.68(8) y
N2 SI1 C30 . . 107.99(8) y
N2 SI1 C32 . . 114.50(5) y
C30 SI1 C32 . . 107.24(6) y
N2 SI1 C32 . 7_575 114.50(5) y
C30 SI1 C32 . 7_575 107.24(6) y
C32 SI1 C32 . 7_575 104.93(10) y
N2 SI1 MG1 . . 34.52(5) y
C30 SI1 MG1 . . 73.48(6) y
C32 SI1 MG1 . . 126.49(5) y
C32 SI1 MG1 7_575 . 126.48(5) y
N2 SI2 C40 . . 107.86(8) y
N2 SI2 C41 . . 114.10(5) y
C40 SI2 C41 . . 107.91(6) y
N2 SI2 C41 . 7_575 114.10(5) y
C40 SI2 C41 . 7_575 107.91(6) y
C41 SI2 C41 . 7_575 104.67(9) y
N2 SI2 MG1 . . 34.82(5) y
C40 SI2 MG1 . . 73.04(6) y
C41 SI2 MG1 . . 126.50(5) y
C41 SI2 MG1 7_575 . 126.50(5) y
C2 C1 H1A . . 109.5 ?
C2 C1 H1B . . 109.5 ?
H1A C1 H1B . . 109.5 ?
C2 C1 H1C . . 109.5 ?
H1A C1 H1C . . 109.5 ?
H1B C1 H1C . . 109.5 ?
N1 C2 C3 . . 124.39(11) y
N1 C2 C1 . . 120.77(10) y
C3 C2 C1 . . 114.82(11) y
C2 C3 C2 . 7_575 129.92(16) y
C2 C3 H3 . . 115.0 ?
C2 C3 H3 7_575 . 115.0 ?
N1 C16 C17 . . 114.10(10) y
N1 C16 H16A . . 108.7 ?
C17 C16 H16A . . 108.7 ?
N1 C16 H16B . . 108.7 ?
C17 C16 H16B . . 108.7 ?
H16A C16 H16B . . 107.6 ?
C22 C17 C18 . . 119.23(11) y
C22 C17 C16 . . 121.08(11) y
C18 C17 C16 . . 119.45(11) y
C19 C18 C17 . . 119.62(11) y
C19 C18 C24 . . 119.35(11) y
C17 C18 C24 . . 120.99(12) y
C18 C19 C20 . . 121.69(11) y
C18 C19 H19 . . 119.2 ?
C20 C19 H19 . . 119.2 ?
C21 C20 C19 . . 118.06(11) y
C21 C20 C25 . . 121.10(12) y
C19 C20 C25 . . 120.83(12) y
C20 C21 C22 . . 121.98(11) y
C20 C21 H21 . . 119.0 ?
C22 C21 H21 . . 119.0 ?
C21 C22 C17 . . 119.38(11) y
C21 C22 C23 . . 119.32(11) y
C17 C22 C23 . . 121.29(11) y
C22 C23 H23A . . 109.5 ?
C22 C23 H23B . . 109.5 ?
H23A C23 H23B . . 109.5 ?
C22 C23 H23C . . 109.5 ?
H23A C23 H23C . . 109.5 ?
H23B C23 H23C . . 109.5 ?
C18 C24 H24A . . 109.5 ?
C18 C24 H24B . . 109.5 ?
H24A C24 H24B . . 109.5 ?
C18 C24 H24C . . 109.5 ?
H24A C24 H24C . . 109.5 ?
H24B C24 H24C . . 109.5 ?
C20 C25 H25A . . 109.5 ?
C20 C25 H25B . . 109.5 ?
H25A C25 H25B . . 109.5 ?
C20 C25 H25C . . 109.5 ?
H25A C25 H25C . . 109.5 ?
H25B C25 H25C . . 109.5 ?
SI1 C30 H30A . . 109.5 ?
SI1 C30 H30B . . 109.5 ?
H30A C30 H30B . . 109.5 ?
SI1 C30 H30C . . 109.5 ?
H30A C30 H30C . . 109.5 ?
H30B C30 H30C . . 109.5 ?
SI1 C32 H32A . . 109.5 ?
SI1 C32 H32B . . 109.5 ?
H32A C32 H32B . . 109.5 ?
SI1 C32 H32C . . 109.5 ?
H32A C32 H32C . . 109.5 ?
H32B C32 H32C . . 109.5 ?
SI2 C40 H40A . . 109.5 ?
SI2 C40 H40B . . 109.5 ?
H40A C40 H40B . . 109.5 ?
SI2 C40 H40C . . 109.5 ?
H40A C40 H40C . . 109.5 ?
H40B C40 H40C . . 109.5 ?
SI2 C41 H41A . . 109.5 ?
SI2 C41 H41B . . 109.5 ?
H41A C41 H41B . . 109.5 ?
SI2 C41 H41C . . 109.5 ?
H41A C41 H41C . . 109.5 ?
H41B C41 H41C . . 109.5 ?

loop_
_geom_bond_atom_site_label_1
_geom_bond_atom_site_label_2
_geom_bond_site_symmetry_2
_geom_bond_distance
_geom_bond_publ_flag
Mg1 N2 . 1.9750(15) y
Mg1 N1 . 2.0358(10) y
Mg1 N1 7_575 2.0358(10) y
Mg1 Si2 . 3.1173(7) y
Mg1 Si1 . 3.1263(7) y
N1 C2 . 1.3318(15) y
N1 C16 . 1.4810(14) y
N2 Si1 . 1.7028(14) y
N2 Si2 . 1.7032(14) y
Si1 C30 . 1.8715(19) y
Si1 C32 . 1.8799(14) y
Si1 C32 7_575 1.8799(14) y
Si2 C40 . 1.8717(18) y
Si2 C41 . 1.8797(14) y
Si2 C41 7_575 1.8797(14) y
C1 C2 . 1.5158(16) y
C1 H1a . 0.9600 ?
C1 H1b . 0.9600 ?
C1 H1c . 0.9600 ?
C2 C3 . 1.4092(14) y
C3 C2 7_575 1.4093(14) y
C3 H3 . 0.9300 ?
C16 C17 . 1.5077(17) y
C16 H16a . 0.9700 ?
C16 H16b . 0.9700 ?
C17 C22 . 1.4048(17) y
C17 C18 . 1.4080(17) y
C18 C19 . 1.3898(18) y
C18 C24 . 1.5095(17) y
C19 C20 . 1.3932(18) y
C19 H19 . 0.9300 ?
C20 C21 . 1.3868(18) y
C20 C25 . 1.5075(18) y
C21 C22 . 1.3938(18) y
C21 H21 . 0.9300 ?
C22 C23 . 1.5102(17) y
C23 H23a . 0.9600 ?
C23 H23b . 0.9600 ?
C23 H23c . 0.9600 ?
C24 H24a . 0.9600 ?
C24 H24b . 0.9600 ?
C24 H24c . 0.9600 ?
C25 H25a . 0.9600 ?
C25 H25b . 0.9600 ?
C25 H25c . 0.9600 ?
C30 H30a . 0.9600 ?
C30 H30b . 0.9600 ?
C30 H30c . 0.9600 ?
C32 H32a . 0.9600 ?
C32 H32b . 0.9600 ?
C32 H32c . 0.9600 ?
C40 H40a . 0.9600 ?
C40 H40b . 0.9600 ?
C40 H40c . 0.9600 ?
C41 H41a . 0.9600 ?
C41 H41b . 0.9600 ?
C41 H41c . 0.9600 ?

loop_
_geom_torsion_atom_site_label_1
_geom_torsion_atom_site_label_2
_geom_torsion_atom_site_label_3
_geom_torsion_atom_site_label_4
_geom_torsion_site_symmetry_4
_geom_torsion
_geom_torsion_publ_flag
SI2 N2 SI1 C30 . 180.0 y
MG1 N2 SI1 C30 . 0.0 y
SI2 N2 SI1 C32 . 60.63(6) y
MG1 N2 SI1 C32 . -119.37(6) y
SI2 N2 SI1 C32 7_575 -60.63(6) y
MG1 N2 SI1 C32 7_575 119.37(6) y
SI2 N2 SI1 MG1 . 180.0 y
SI1 N2 SI2 C40 . 180.0 y
MG1 N2 SI2 C40 . 0.0 y
SI1 N2 SI2 C41 . 60.13(6) y
MG1 N2 SI2 C41 . -119.87(6) y
SI1 N2 SI2 C41 7_575 -60.13(6) y
MG1 N2 SI2 C41 7_575 119.87(6) y
SI1 N2 SI2 MG1 . 180.0 y
C16 N1 C2 C3 . -172.60(13) y
MG1 N1 C2 C3 . 17.54(16) y
C16 N1 C2 C1 . 5.33(16) y
MG1 N1 C2 C1 . -164.53(9) y
N1 C2 C3 C2 7_575 12.7(3) y
C1 C2 C3 C2 7_575 -165.36(14) y
C2 N1 C16 C17 . 160.86(10) y
MG1 N1 C16 C17 . -30.55(15) y
N1 C16 C17 C22 . 108.43(12) y
N1 C16 C17 C18 . -77.31(14) y
C22 C17 C18 C19 . 1.70(17) y
C16 C17 C18 C19 . -172.67(10) y
C22 C17 C18 C24 . 179.40(11) y
C16 C17 C18 C24 . 5.03(16) y
C17 C18 C19 C20 . 0.16(18) y
C24 C18 C19 C20 . -177.58(11) y
C18 C19 C20 C21 . -1.91(17) y
C18 C19 C20 C25 . 176.91(11) y
C19 C20 C21 C22 . 1.85(18) y
C25 C20 C21 C22 . -176.97(11) y
C20 C21 C22 C17 . -0.03(17) y
C20 C21 C22 C23 . 178.60(11) y
C18 C17 C22 C21 . -1.76(16) y
C16 C17 C22 C21 . 172.52(10) y
C18 C17 C22 C23 . 179.64(11) y
C16 C17 C22 C23 . -6.08(16) y
